data_4078772
loop_
_publ_author_name
'Yuan, Jian'
'Schrock, Richard R.'
'M\"uller, Peter'
'Axtell, Jonathan C.'
'Dobereiner, Graham E.'

_publ_section_title
;
 Pentafluorophenylimido Alkylidene Complexes of Molybdenum and Tungsten
;
_journal_issue 13
_journal_name_full Organometallics
_journal_page_first 4650
_journal_paper_doi 10.1021/om300408n
_journal_volume 31
_journal_year 2012
_chemical_formula_sum 'C17 H6 F23 N O2 W'
_chemical_formula_weight 877.08
_chemical_name_systematic
; 
 ? 
;
_space_group_IT_number 14
_symmetry_cell_setting monoclinic
_symmetry_space_group_name_Hall '-P 2ybc'
_symmetry_space_group_name_H-M 'P 1 21/c 1'
_atom_sites_solution_hydrogens geom
_atom_sites_solution_primary direct
_atom_sites_solution_secondary difmap
_audit_creation_method SHELXL-97
_cell_angle_alpha 90.00
_cell_angle_beta 98.0860(10)
_cell_angle_gamma 90.00
_cell_formula_units_Z 4
_cell_length_a 6.5813(3)
_cell_length_b 17.0135(8)
_cell_length_c 21.0551(9)
_cell_measurement_reflns_used 9855
_cell_measurement_temperature 100(2)
_cell_measurement_theta_max 30.97
_cell_measurement_theta_min 2.29
_cell_volume 2334.12(18)
_computing_cell_refinement 'SAINT 7.46A (Bruker-AXS, 2011)'
_computing_data_collection 'APEX2 v2011.4.0 (Bruker-AXS, 2011)'
_computing_data_reduction 'SAINT 7.46A (Bruker-AXS, 2011)'
_computing_molecular_graphics 'Bruker SHELXTL'
_computing_publication_material 'Bruker SHELXTL'
_computing_structure_refinement 'SHELXL-97 (Sheldrick, 2008)'
_computing_structure_solution 'SHELXS-97 (Sheldrick, 2008)'
_diffrn_ambient_temperature 100(2)
_diffrn_detector_area_resol_mean 8.3
_diffrn_measured_fraction_theta_full 1.000
_diffrn_measured_fraction_theta_max 1.000
_diffrn_measurement_device_type 'Bruker Smart APEX2 CCD'
_diffrn_measurement_method '\f and \w scans'
_diffrn_radiation_monochromator 'Incoatech ImuS multilayer optics'
_diffrn_radiation_source 'ImuS micro-focus sealed tube'
_diffrn_radiation_type MoK\a
_diffrn_radiation_wavelength 0.71073
_diffrn_reflns_av_R_equivalents 0.0334
_diffrn_reflns_av_sigmaI/netI 0.0171
_diffrn_reflns_limit_h_max 9
_diffrn_reflns_limit_h_min -7
_diffrn_reflns_limit_k_max 24
_diffrn_reflns_limit_k_min -24
_diffrn_reflns_limit_l_max 30
_diffrn_reflns_limit_l_min -30
_diffrn_reflns_number 66857
_diffrn_reflns_theta_full 30.85
_diffrn_reflns_theta_max 30.85
_diffrn_reflns_theta_min 1.54
_exptl_absorpt_coefficient_mu 5.153
_exptl_absorpt_correction_T_max 0.8608
_exptl_absorpt_correction_T_min 0.2894
_exptl_absorpt_correction_type multi-scan
_exptl_absorpt_process_details 'SADABS (Sheldrick, 2009)'
_exptl_crystal_colour yellow
_exptl_crystal_density_diffrn 2.496
_exptl_crystal_density_method 'not measured'
_exptl_crystal_description needle
_exptl_crystal_F_000 1648
_exptl_crystal_size_max 0.32
_exptl_crystal_size_mid 0.07
_exptl_crystal_size_min 0.03
_refine_diff_density_max 1.239
_refine_diff_density_min -0.708
_refine_diff_density_rms 0.086
_refine_ls_extinction_method none
_refine_ls_goodness_of_fit_ref 1.075
_refine_ls_hydrogen_treatment mixed
_refine_ls_matrix_type full
_refine_ls_number_parameters 499
_refine_ls_number_reflns 7359
_refine_ls_number_restraints 690
_refine_ls_restrained_S_all 1.128
_refine_ls_R_factor_all 0.0244
_refine_ls_R_factor_gt 0.0175
_refine_ls_shift/su_max 0.004
_refine_ls_shift/su_mean 0.000
_refine_ls_structure_factor_coef Fsqd
_refine_ls_weighting_details 'calc w=1/[\s^2^(Fo^2^)+(0.0151P)^2^+2.0417P] where P=(Fo^2^+2Fc^2^)/3'
_refine_ls_weighting_scheme calc
_refine_ls_wR_factor_gt 0.0377
_refine_ls_wR_factor_ref 0.0410
_reflns_number_gt 6403
_reflns_number_total 7359
_reflns_threshold_expression >2sigma(I)
_cod_data_source_file om300408n_si_002.cif
_cod_data_source_block x12040
_cod_depositor_comments
;
The following automatic conversions were performed:

'_symmetry_cell_setting' value 'Monoclinic' changed to 'monoclinic'
according to /home/saulius/struct/CIF-dictionaries/cif_core.dic
dictionary named 'cif_core.dic' version 2.4.2 from 2011-04-26.

Automatic conversion script
Id: cif_fix_values 1891 2012-01-12 08:04:46Z andrius 
;
_cod_original_sg_symbol_H-M P2(1)/c
_cod_database_code 4078772

loop_
_symmetry_equiv_pos_as_xyz
'x, y, z'
'-x, y+1/2, -z+1/2'
'-x, -y, -z'
'x, -y-1/2, z-1/2'

loop_
_atom_site_label
_atom_site_type_symbol
_atom_site_fract_x
_atom_site_fract_y
_atom_site_fract_z
_atom_site_U_iso_or_equiv
_atom_site_adp_type
_atom_site_occupancy
_atom_site_symmetry_multiplicity
_atom_site_calc_flag
_atom_site_refinement_flags
_atom_site_disorder_assembly
_atom_site_disorder_group
W1 W 0.809028(12) 0.586965(5) 0.224326(4) 0.01870(3) Uani 1 1 d . . .
C1 C 0.6796(4) 0.66676(14) 0.27897(11) 0.0278(4) Uani 1 1 d D . .
H1A H 0.667(4) 0.6466(16) 0.3216(10) 0.033 Uiso 1 1 d D . .
H2A H 0.961(4) 0.7070(17) 0.3249(9) 0.033 Uiso 1 1 d D . .
C2 C 0.9036(4) 0.70416(14) 0.27970(12) 0.0325(5) Uani 1 1 d D . .
H2B H 0.883(4) 0.7559(12) 0.2608(13) 0.039 Uiso 1 1 d D . .
H1B H 0.572(4) 0.7016(15) 0.2596(13) 0.039 Uiso 1 1 d D . .
C3 C 1.0617(4) 0.65995(14) 0.24052(12) 0.0300(5) Uani 1 1 d D . .
H3A H 1.178(3) 0.6395(17) 0.2694(12) 0.036 Uiso 1 1 d D . .
H3B H 1.094(4) 0.6918(15) 0.2050(11) 0.036 Uiso 1 1 d D . .
N1 N 0.7304(3) 0.63799(10) 0.15291(8) 0.0224(3) Uani 1 1 d . . .
C11 C 0.7042(3) 0.68569(12) 0.09962(10) 0.0224(4) Uani 1 1 d . . .
C12 C 0.5320(3) 0.73371(13) 0.08631(11) 0.0255(4) Uani 1 1 d . . .
F1 F 0.3906(2) 0.73304(9) 0.12621(7) 0.0387(3) Uani 1 1 d . . .
C13 C 0.5060(4) 0.78338(13) 0.03397(11) 0.0285(5) Uani 1 1 d . . .
F2 F 0.3420(2) 0.82997(10) 0.02295(8) 0.0436(4) Uani 1 1 d . . .
C14 C 0.6547(4) 0.78614(13) -0.00634(10) 0.0259(4) Uani 1 1 d . . .
F3 F 0.6328(2) 0.83512(8) -0.05635(7) 0.0343(3) Uani 1 1 d . . .
C15 C 0.8258(4) 0.73884(13) 0.00505(10) 0.0269(4) Uani 1 1 d . . .
F4 F 0.9674(3) 0.74196(9) -0.03452(7) 0.0403(4) Uani 1 1 d . . .
C16 C 0.8507(4) 0.68934(13) 0.05751(11) 0.0256(4) Uani 1 1 d . . .
F5 F 1.0180(2) 0.64453(9) 0.06820(8) 0.0379(3) Uani 1 1 d . . .
O1 O 0.7348(2) 0.48017(9) 0.19627(7) 0.0229(3) Uani 1 1 d . . .
C17 C 0.6504(3) 0.43708(12) 0.14414(10) 0.0206(4) Uani 1 1 d . . .
C18 C 0.5855(4) 0.35651(13) 0.17040(11) 0.0255(4) Uani 1 1 d . . .
F6 F 0.5523(2) 0.30158(8) 0.12460(7) 0.0342(3) Uani 1 1 d . . .
F7 F 0.4134(2) 0.36409(9) 0.19645(7) 0.0367(3) Uani 1 1 d . . .
F8 F 0.7288(2) 0.32871(8) 0.21557(7) 0.0351(3) Uani 1 1 d . . .
C19 C 0.4578(3) 0.47690(13) 0.10596(10) 0.0250(4) Uani 1 1 d . . .
F9 F 0.3474(2) 0.51198(9) 0.14608(7) 0.0328(3) Uani 1 1 d . . .
F10 F 0.3380(2) 0.42497(8) 0.07090(7) 0.0323(3) Uani 1 1 d . . .
F11 F 0.5103(2) 0.53164(8) 0.06581(6) 0.0302(3) Uani 1 1 d . . .
C20 C 0.8148(4) 0.42256(13) 0.09903(11) 0.0274(4) Uani 1 1 d . . .
F12 F 0.7333(2) 0.39172(9) 0.04300(7) 0.0346(3) Uani 1 1 d . . .
F13 F 0.9068(2) 0.48964(9) 0.08758(8) 0.0373(3) Uani 1 1 d . . .
F14 F 0.9591(2) 0.37348(9) 0.12673(7) 0.0354(3) Uani 1 1 d . . .
O2 O 0.9261(2) 0.53571(9) 0.30565(7) 0.0231(3) Uani 1 1 d D . .
C21 C 1.0445(3) 0.49176(12) 0.35025(10) 0.0229(4) Uani 1 1 d D A .
C22 C 0.9038(4) 0.43442(15) 0.38141(11) 0.0307(4) Uani 1 1 d DU . .
F15 F 0.8550(12) 0.3751(3) 0.34131(17) 0.0446(15) Uani 0.544(12) 1 d PDU A 1
F16 F 0.7435(7) 0.4697(3) 0.3945(3) 0.0417(11) Uani 0.544(12) 1 d PDU A 1
F17 F 1.0108(7) 0.4033(4) 0.4351(2) 0.0391(11) Uani 0.544(12) 1 d PDU A 1
F15A F 0.7577(9) 0.4008(3) 0.33721(18) 0.0327(12) Uani 0.456(12) 1 d PDU A 2
F16A F 0.7886(11) 0.4746(3) 0.4204(3) 0.0383(11) Uani 0.456(12) 1 d PDU A 2
F17A F 0.9964(9) 0.3765(4) 0.4155(4) 0.0374(12) Uani 0.456(12) 1 d PDU A 2
C23 C 1.1580(4) 0.54612(15) 0.40328(11) 0.0319(4) Uani 1 1 d DU . .
F18 F 1.0284(7) 0.5742(5) 0.4412(3) 0.0416(13) Uani 0.515(17) 1 d PDU A 1
F19 F 1.2404(13) 0.6104(4) 0.3781(2) 0.0408(15) Uani 0.515(17) 1 d PDU A 1
F20 F 1.3128(10) 0.5116(3) 0.4406(3) 0.0378(12) Uani 0.515(17) 1 d PDU A 1
F18A F 1.0300(8) 0.5994(4) 0.4195(4) 0.0411(14) Uani 0.485(17) 1 d PDU A 2
F19A F 1.3099(11) 0.5803(6) 0.3799(2) 0.0434(16) Uani 0.485(17) 1 d PDU A 2
F20A F 1.2319(18) 0.5050(3) 0.4556(3) 0.0454(17) Uani 0.485(17) 1 d PDU A 2
C24 C 1.2035(4) 0.44443(15) 0.31799(12) 0.0314(4) Uani 1 1 d DU . .
F21 F 1.1247(6) 0.4156(4) 0.2624(2) 0.0408(15) Uani 0.534(13) 1 d PDU A 1
F22 F 1.3578(8) 0.4960(3) 0.3032(3) 0.0398(11) Uani 0.534(13) 1 d PDU A 1
F23 F 1.3034(12) 0.3901(4) 0.3541(4) 0.0391(12) Uani 0.534(13) 1 d PDU A 1
F21A F 1.1023(6) 0.3813(4) 0.2853(4) 0.0385(14) Uani 0.466(13) 1 d PDU A 2
F22A F 1.2835(12) 0.4851(3) 0.2782(3) 0.0407(15) Uani 0.466(13) 1 d PDU A 2
F23A F 1.3428(13) 0.4109(5) 0.3617(4) 0.0383(13) Uani 0.466(13) 1 d PDU A 2

loop_
_atom_site_aniso_label
_atom_site_aniso_U_11
_atom_site_aniso_U_22
_atom_site_aniso_U_33
_atom_site_aniso_U_23
_atom_site_aniso_U_13
_atom_site_aniso_U_12
W1 0.02138(4) 0.01725(4) 0.01702(4) -0.00035(3) 0.00115(3) 0.00005(3)
C1 0.0344(12) 0.0237(10) 0.0257(10) -0.0031(8) 0.0054(9) 0.0035(9)
C2 0.0419(14) 0.0218(10) 0.0321(12) -0.0062(9) -0.0009(10) -0.0037(9)
C3 0.0291(11) 0.0270(11) 0.0328(12) 0.0024(9) 0.0007(9) -0.0063(9)
N1 0.0258(9) 0.0195(8) 0.0213(8) -0.0011(6) 0.0017(7) 0.0008(7)
C11 0.0284(10) 0.0189(9) 0.0192(9) 0.0001(7) 0.0016(8) -0.0002(8)
C12 0.0252(10) 0.0258(10) 0.0257(10) 0.0024(8) 0.0043(8) 0.0020(8)
F1 0.0333(7) 0.0444(9) 0.0413(8) 0.0135(7) 0.0157(6) 0.0120(7)
C13 0.0289(11) 0.0251(10) 0.0299(11) 0.0029(9) -0.0012(9) 0.0052(9)
F2 0.0356(8) 0.0464(9) 0.0481(9) 0.0189(7) 0.0039(7) 0.0161(7)
C14 0.0365(12) 0.0214(9) 0.0182(9) 0.0027(7) -0.0018(8) -0.0021(8)
F3 0.0492(9) 0.0283(7) 0.0240(6) 0.0076(5) 0.0008(6) 0.0008(6)
C15 0.0370(12) 0.0228(10) 0.0221(10) -0.0006(8) 0.0085(9) -0.0020(9)
F4 0.0534(9) 0.0353(8) 0.0374(8) 0.0078(6) 0.0247(7) 0.0072(7)
C16 0.0311(11) 0.0212(10) 0.0250(10) 0.0014(8) 0.0055(8) 0.0048(8)
F5 0.0373(8) 0.0362(8) 0.0431(8) 0.0128(7) 0.0160(7) 0.0164(6)
O1 0.0284(8) 0.0189(7) 0.0199(7) -0.0013(5) -0.0020(6) -0.0003(6)
C17 0.0221(9) 0.0195(9) 0.0196(9) -0.0022(7) 0.0007(7) 0.0005(7)
C18 0.0300(11) 0.0215(10) 0.0245(10) -0.0040(8) 0.0014(8) -0.0016(8)
F6 0.0454(8) 0.0231(6) 0.0328(7) -0.0089(6) 0.0013(6) -0.0060(6)
F7 0.0397(8) 0.0314(7) 0.0424(8) 0.0016(6) 0.0179(7) -0.0037(6)
F8 0.0465(8) 0.0220(6) 0.0333(7) 0.0037(6) -0.0072(6) 0.0006(6)
C19 0.0239(10) 0.0261(10) 0.0239(10) -0.0020(8) 0.0002(8) 0.0000(8)
F9 0.0263(7) 0.0353(7) 0.0371(8) -0.0050(6) 0.0058(6) 0.0075(6)
F10 0.0270(7) 0.0326(7) 0.0344(7) -0.0048(6) -0.0062(6) -0.0038(5)
F11 0.0363(7) 0.0281(7) 0.0237(6) 0.0039(5) -0.0045(5) -0.0005(6)
C20 0.0271(10) 0.0279(11) 0.0277(11) -0.0055(9) 0.0059(8) 0.0014(8)
F12 0.0402(8) 0.0407(8) 0.0234(7) -0.0087(6) 0.0065(6) 0.0049(6)
F13 0.0330(8) 0.0350(8) 0.0474(9) -0.0012(7) 0.0179(7) -0.0040(6)
F14 0.0259(7) 0.0375(8) 0.0420(8) -0.0067(7) 0.0018(6) 0.0098(6)
O2 0.0255(7) 0.0227(7) 0.0198(7) 0.0002(6) -0.0017(6) 0.0003(6)
C21 0.0251(10) 0.0238(10) 0.0186(9) -0.0003(7) -0.0008(7) 0.0016(8)
C22 0.0324(11) 0.0337(11) 0.0252(10) 0.0057(8) 0.0016(8) 0.0002(8)
F15 0.059(4) 0.0348(19) 0.0380(15) 0.0043(12) 0.0016(17) -0.021(2)
F16 0.0229(15) 0.063(2) 0.040(3) 0.015(2) 0.0067(16) 0.0026(14)
F17 0.0327(16) 0.052(3) 0.0313(18) 0.0186(17) -0.0001(14) -0.0017(17)
F15A 0.026(2) 0.031(2) 0.0391(17) 0.0062(13) 0.0009(12) -0.0040(18)
F16A 0.036(3) 0.048(2) 0.033(3) 0.0075(18) 0.012(2) 0.0074(17)
F17A 0.036(2) 0.036(2) 0.040(3) 0.0161(19) 0.0017(18) 0.0027(17)
C23 0.0336(11) 0.0354(12) 0.0245(10) -0.0018(8) -0.0038(8) 0.0007(8)
F18 0.0402(17) 0.055(3) 0.028(2) -0.012(2) -0.0020(14) 0.0064(16)
F19 0.044(3) 0.039(2) 0.0349(17) -0.0005(15) -0.0109(16) -0.014(2)
F20 0.030(2) 0.052(2) 0.027(2) 0.0022(15) -0.0098(16) 0.0004(16)
F18A 0.054(2) 0.038(3) 0.028(3) -0.0167(19) -0.0046(17) 0.0066(16)
F19A 0.036(2) 0.051(4) 0.0391(19) -0.004(2) -0.0079(16) -0.016(2)
F20A 0.056(4) 0.048(2) 0.0265(19) 0.0011(14) -0.015(2) 0.003(2)
C24 0.0297(11) 0.0334(12) 0.0306(11) -0.0002(8) 0.0022(8) 0.0056(8)
F21 0.0388(17) 0.052(3) 0.0308(17) -0.0137(19) 0.0023(13) 0.0139(17)
F22 0.0298(19) 0.0529(19) 0.039(3) 0.0096(16) 0.0124(17) 0.0039(13)
F23 0.034(3) 0.039(3) 0.043(2) 0.006(2) 0.0015(16) 0.0118(19)
F21A 0.0399(19) 0.034(2) 0.042(3) -0.013(2) 0.0071(15) 0.0052(14)
F22A 0.044(3) 0.0401(19) 0.042(3) 0.0031(18) 0.021(2) 0.0059(18)
F23A 0.024(3) 0.037(3) 0.053(3) 0.008(2) 0.0013(14) 0.009(2)

loop_
_atom_type_symbol
_atom_type_description
_atom_type_scat_dispersion_real
_atom_type_scat_dispersion_imag
_atom_type_scat_source
C C 0.0033 0.0016 'International Tables Vol C Tables 4.2.6.8 and 6.1.1.4'
H H 0.0000 0.0000 'International Tables Vol C Tables 4.2.6.8 and 6.1.1.4'
N N 0.0061 0.0033 'International Tables Vol C Tables 4.2.6.8 and 6.1.1.4'
O O 0.0106 0.0060 'International Tables Vol C Tables 4.2.6.8 and 6.1.1.4'
F F 0.0171 0.0103 'International Tables Vol C Tables 4.2.6.8 and 6.1.1.4'
W W -0.8490 6.8722 'International Tables Vol C Tables 4.2.6.8 and 6.1.1.4'

loop_
_geom_angle_atom_site_label_1
_geom_angle_atom_site_label_2
_geom_angle_atom_site_label_3
_geom_angle
N1 W1 O1 99.82(7)
N1 W1 O2 173.79(7)
O1 W1 O2 84.38(6)
N1 W1 C1 93.33(9)
O1 W1 C1 133.09(8)
O2 W1 C1 87.01(8)
N1 W1 C3 88.71(9)
O1 W1 C3 140.50(9)
O2 W1 C3 85.16(8)
C1 W1 C3 84.09(10)
N1 W1 C2 91.78(9)
O1 W1 C2 168.01(8)
O2 W1 C2 84.31(8)
C1 W1 C2 42.12(10)
C3 W1 C2 41.97(10)
C2 C1 W1 79.25(13)
C2 C1 H1A 109.0(17)
W1 C1 H1A 112.3(17)
C2 C1 H1B 112.4(18)
W1 C1 H1B 120.6(18)
H1A C1 H1B 117(2)
C3 C2 C1 118.10(18)
C3 C2 W1 59.48(11)
C1 C2 W1 58.63(11)
C3 C2 H2A 109.6(17)
C1 C2 H2A 105.0(17)
W1 C2 H2A 124.5(17)
C3 C2 H2B 106.2(18)
C1 C2 H2B 106.4(18)
W1 C2 H2B 123.8(18)
H2A C2 H2B 112(2)
C2 C3 W1 78.55(13)
C2 C3 H3A 111.0(17)
W1 C3 H3A 115.7(18)
C2 C3 H3B 111.4(17)
W1 C3 H3B 117.9(17)
H3A C3 H3B 116(2)
C11 N1 W1 168.88(16)
N1 C11 C12 121.01(19)
N1 C11 C16 121.6(2)
C12 C11 C16 117.37(19)
F1 C12 C13 119.2(2)
F1 C12 C11 119.11(19)
C13 C12 C11 121.7(2)
F2 C13 C12 120.6(2)
F2 C13 C14 119.9(2)
C12 C13 C14 119.5(2)
F3 C14 C15 119.8(2)
F3 C14 C13 119.9(2)
C15 C14 C13 120.3(2)
F4 C15 C14 119.6(2)
F4 C15 C16 120.6(2)
C14 C15 C16 119.9(2)
F5 C16 C15 119.1(2)
F5 C16 C11 119.61(19)
C15 C16 C11 121.3(2)
C17 O1 W1 142.79(13)
O1 C17 C20 109.61(17)
O1 C17 C19 112.90(17)
C20 C17 C19 109.83(17)
O1 C17 C18 106.65(16)
C20 C17 C18 108.98(17)
C19 C17 C18 108.76(17)
F8 C18 F7 107.38(19)
F8 C18 F6 107.13(18)
F7 C18 F6 107.59(18)
F8 C18 C17 111.36(18)
F7 C18 C17 110.61(17)
F6 C18 C17 112.53(18)
F9 C19 F11 107.58(18)
F9 C19 F10 108.35(18)
F11 C19 F10 107.24(17)
F9 C19 C17 110.18(17)
F11 C19 C17 111.48(18)
F10 C19 C17 111.84(18)
F13 C20 F12 108.3(2)
F13 C20 F14 107.58(19)
F12 C20 F14 108.27(18)
F13 C20 C17 110.33(17)
F12 C20 C17 112.00(18)
F14 C20 C17 110.21(19)
C21 O2 W1 163.19(14)
O2 C21 C24 109.89(17)
O2 C21 C22 108.65(17)
C24 C21 C22 109.76(19)
O2 C21 C23 109.86(18)
C24 C21 C23 109.72(18)
C22 C21 C23 108.95(18)
F16 C22 F17A 124.5(4)
F16 C22 F15 111.2(3)
F17A C22 F15 80.2(3)
F16 C22 F17 110.6(3)
F17A C22 F17 26.5(2)
F15 C22 F17 106.6(3)
F16 C22 F15A 79.6(3)
F17A C22 F15A 106.6(3)
F15 C22 F15A 33.2(2)
F17 C22 F15A 129.8(3)
F16 C22 F16A 25.3(2)
F17A C22 F16A 107.3(3)
F15 C22 F16A 130.9(4)
F17 C22 F16A 87.8(3)
F15A C22 F16A 102.8(3)
F16 C22 C21 110.9(3)
F17A C22 C21 116.3(3)
F15 C22 C21 108.3(2)
F17 C22 C21 109.1(3)
F15A C22 C21 112.3(2)
F16A C22 C21 110.6(3)
F19A C23 F18A 110.0(4)
F19A C23 F20 81.9(3)
F18A C23 F20 127.9(3)
F19A C23 F18 130.6(4)
F18A C23 F18 27.3(2)
F20 C23 F18 107.7(3)
F19A C23 F20A 109.5(4)
F18A C23 F20A 108.6(3)
F20 C23 F20A 28.8(2)
F18 C23 F20A 83.4(3)
F19A C23 F19 29.6(2)
F18A C23 F19 81.5(3)
F20 C23 F19 105.7(3)
F18 C23 F19 105.6(3)
F20A C23 F19 128.5(4)
F19A C23 C21 108.0(3)
F18A C23 C21 109.6(3)
F20 C23 C21 114.3(3)
F18 C23 C21 111.0(3)
F20A C23 C21 111.2(3)
F19 C23 C21 112.0(3)
F22A C24 F21 76.1(3)
F22A C24 F23 123.4(5)
F21 C24 F23 110.9(4)
F22A C24 F23A 112.5(5)
F21 C24 F23A 127.3(4)
F23 C24 F23A 19.8(3)
F22A C24 F21A 108.1(3)
F21 C24 F21A 33.59(19)
F23 C24 F21A 84.7(3)
F23A C24 F21A 104.3(4)
F22A C24 F22 29.3(2)
F21 C24 F22 104.0(3)
F23 C24 F22 104.4(4)
F23A C24 F22 88.4(4)
F21A C24 F22 132.8(3)
F22A C24 C21 112.2(3)
F21 C24 C21 112.4(2)
F23 C24 C21 115.2(5)
F23A C24 C21 111.2(5)
F21A C24 C21 108.1(2)
F22 C24 C21 109.0(3)

loop_
_geom_bond_atom_site_label_1
_geom_bond_atom_site_label_2
_geom_bond_distance
W1 N1 1.7502(18)
W1 O1 1.9514(14)
W1 O2 1.9785(15)
W1 C1 2.041(2)
W1 C3 2.065(2)
W1 C2 2.349(2)
C1 C2 1.604(4)
C1 H1A 0.975(17)
C1 H1B 0.971(18)
C2 C3 1.603(4)
C2 H2A 0.974(17)
C2 H2B 0.967(18)
C3 H3A 0.974(17)
C3 H3B 0.972(18)
N1 C11 1.376(3)
C11 C12 1.393(3)
C11 C16 1.400(3)
C12 F1 1.339(3)
C12 C13 1.380(3)
C13 F2 1.333(3)
C13 C14 1.383(3)
C14 F3 1.335(2)
C14 C15 1.378(3)
C15 F4 1.335(3)
C15 C16 1.380(3)
C16 F5 1.332(3)
O1 C17 1.371(2)
C17 C20 1.557(3)
C17 C19 1.557(3)
C17 C18 1.560(3)
C18 F8 1.329(3)
C18 F7 1.332(3)
C18 F6 1.339(2)
C19 F9 1.330(3)
C19 F11 1.335(3)
C19 F10 1.336(2)
C20 F13 1.330(3)
C20 F12 1.333(3)
C20 F14 1.336(3)
O2 C21 1.358(2)
C21 C24 1.550(3)
C21 C22 1.553(3)
C21 C23 1.557(3)
C22 F16 1.277(5)
C22 F17A 1.317(5)
C22 F15 1.326(4)
C22 F17 1.353(4)
C22 F15A 1.366(4)
C22 F16A 1.376(5)
C23 F19A 1.311(5)
C23 F18A 1.316(5)
C23 F20 1.333(4)
C23 F18 1.335(5)
C23 F20A 1.337(5)
C23 F19 1.360(5)
C24 F22A 1.259(5)
C24 F21 1.307(4)
C24 F23 1.313(6)
C24 F23A 1.332(6)
C24 F21A 1.393(5)
C24 F22 1.410(5)
